data_7047130
loop_
_publ_author_name
'Icsel, Ceyda'
'Yilmaz, Veysel T.'
'Ayg\"un, Muhittin'
'Cevatemre, Buse'
'Alper, Pinar'
'Ulukaya, Engin'

_publ_section_title
;
 Palladium(II) and platinum(II) saccharinate complexes with
 bis(diphenylphosphino)methane/ethane: synthesis, S-phase arrest and
 ROS-mediated apoptosis in human colon cancer cells
;
_journal_name_full 'Dalton Transactions'
_journal_paper_doi 10.1039/C8DT02389A
_journal_year 2018
_chemical_formula_moiety 'C39 H30 N2 O6 P2 Pd S2, H2 O'
_chemical_formula_sum 'C39 H32 N2 O7 P2 Pd S2'
_chemical_formula_weight 873.12
_space_group_crystal_system monoclinic
_space_group_IT_number 14
_space_group_name_Hall '-P 2yn'
_space_group_name_H-M_alt 'P 1 21/n 1'
_symmetry_space_group_name_Hall '-P 2yn'
_symmetry_space_group_name_H-M 'P 1 21/n 1'
_atom_sites_solution_hydrogens mixed
_atom_sites_solution_primary dual
_audit_creation_date 2018-04-09
_audit_creation_method
;
Olex2 1.2
(compiled 2018.04.03 svn.r3497 for OlexSys, GUI svn.r5486)
;
_audit_update_record
;
2018-06-06 deposited with the CCDC.
2018-07-24 downloaded from the CCDC.
;
_cell_angle_alpha 90
_cell_angle_beta 117.04(2)
_cell_angle_gamma 90
_cell_formula_units_Z 8
_cell_length_a 21.662(5)
_cell_length_b 17.152(2)
_cell_length_c 23.382(4)
_cell_measurement_reflns_used 2354
_cell_measurement_temperature 293(2)
_cell_measurement_theta_max 22.0460
_cell_measurement_theta_min 3.4100
_cell_volume 7738(3)
_computing_cell_refinement 'CrysAlisPro 1.171.38.46 (Rigaku OD, 2015)'
_computing_data_collection 'CrysAlisPro 1.171.38.46 (Rigaku OD, 2015)'
_computing_data_reduction 'CrysAlisPro 1.171.38.46 (Rigaku OD, 2015)'
_computing_molecular_graphics 'Olex2 (Dolomanov et al., 2009)'
_computing_publication_material 'Olex2 (Dolomanov et al., 2009)'
_computing_structure_refinement 'ShelXL (Sheldrick, 2015)'
_computing_structure_solution 'ShelXT (Sheldrick, 2015)'
_diffrn_ambient_temperature 293(2)
_diffrn_detector 'CCD plate'
_diffrn_detector_area_resol_mean 8.0667
_diffrn_detector_type Eos
_diffrn_measured_fraction_theta_full 0.993
_diffrn_measured_fraction_theta_max 0.993
_diffrn_measurement_details
;
List of Runs (angles in degrees, time in seconds):

  # Type    Start    End  Width  t~exp~   \w     \q     \k     \f   Frames
#--------------------------------------------------------------------------
  1  \w     -8.00  91.00   1.00   57.79    --   19.91  68.00  67.00   99
  2  \w    -35.00  64.00   1.00   57.79    --   19.91 -19.00 120.00   99
;
_diffrn_measurement_device 'four-circle diffractometer'
_diffrn_measurement_device_type 'Xcalibur, Eos'
_diffrn_measurement_method '\w scans'
_diffrn_orient_matrix_type 'CrysAlisPro convention (1999,Acta A55,543-557)'
_diffrn_orient_matrix_UB_11 0.0148373000
_diffrn_orient_matrix_UB_12 0.0263502000
_diffrn_orient_matrix_UB_13 0.0263874000
_diffrn_orient_matrix_UB_21 0.0326459000
_diffrn_orient_matrix_UB_22 -0.0041757000
_diffrn_orient_matrix_UB_23 0.0001415000
_diffrn_orient_matrix_UB_31 -0.0079474000
_diffrn_orient_matrix_UB_32 0.0319927000
_diffrn_orient_matrix_UB_33 -0.0217005000
_diffrn_radiation_monochromator graphite
_diffrn_radiation_probe x-ray
_diffrn_radiation_type MoK\a
_diffrn_radiation_wavelength 0.71073
_diffrn_reflns_av_R_equivalents 0.0772
_diffrn_reflns_av_unetI/netI 0.1798
_diffrn_reflns_Laue_measured_fraction_full 0.993
_diffrn_reflns_Laue_measured_fraction_max 0.993
_diffrn_reflns_limit_h_max 17
_diffrn_reflns_limit_h_min -25
_diffrn_reflns_limit_k_max 10
_diffrn_reflns_limit_k_min -20
_diffrn_reflns_limit_l_max 24
_diffrn_reflns_limit_l_min -27
_diffrn_reflns_number 23748
_diffrn_reflns_point_group_measured_fraction_full 0.993
_diffrn_reflns_point_group_measured_fraction_max 0.993
_diffrn_reflns_theta_full 25.026
_diffrn_reflns_theta_max 25.026
_diffrn_reflns_theta_min 2.869
_diffrn_source 'fine-focus sealed X-ray tube'
_diffrn_source_type 'Enhance (Mo) X-ray Source'
_exptl_absorpt_coefficient_mu 0.722
_exptl_absorpt_correction_T_max 0.961
_exptl_absorpt_correction_T_min 0.840
_exptl_absorpt_correction_type analytical
_exptl_absorpt_process_details
;
CrysAlisPro 1.171.38.46 (Rigaku Oxford Diffraction, 2015)
Analytical numeric absorption correction using a multifaceted crystal
            model based on expressions derived by R.C. Clark & J.S. Reid.
(Clark, R. C. & Reid, J. S. (1995). Acta Cryst. A51, 887-897)
Empirical absorption correction using spherical harmonics,
 implemented in SCALE3 ABSPACK scaling algorithm.
;
_exptl_crystal_colour 'light yellow'
_exptl_crystal_colour_modifier light
_exptl_crystal_colour_primary yellow
_exptl_crystal_density_diffrn 1.499
_exptl_crystal_description prism
_exptl_crystal_F_000 3552
_exptl_crystal_size_max 0.321
_exptl_crystal_size_mid 0.175
_exptl_crystal_size_min 0.069
_refine_diff_density_max 1.001
_refine_diff_density_min -0.574
_refine_diff_density_rms 0.108
_refine_ls_extinction_method none
_refine_ls_goodness_of_fit_ref 0.998
_refine_ls_hydrogen_treatment constr
_refine_ls_matrix_type full
_refine_ls_number_parameters 841
_refine_ls_number_reflns 13573
_refine_ls_number_restraints 36
_refine_ls_restrained_S_all 0.998
_refine_ls_R_factor_all 0.1764
_refine_ls_R_factor_gt 0.0765
_refine_ls_shift/su_max 0.001
_refine_ls_shift/su_mean 0.000
_refine_ls_structure_factor_coef Fsqd
_refine_ls_weighting_details 'w=1/[\s^2^(Fo^2^)+(0.0427P)^2^] where P=(Fo^2^+2Fc^2^)/3'
_refine_ls_weighting_scheme calc
_refine_ls_wR_factor_gt 0.1199
_refine_ls_wR_factor_ref 0.1563
_reflns_Friedel_coverage 0.000
_reflns_number_gt 6708
_reflns_number_total 13573
_reflns_threshold_expression 'I > 2\s(I)'
_cod_data_source_file c8dt02389a2.cif
_cod_data_source_block Compound_I
_cod_database_code 7047130
_shelx_shelxl_version_number 2016/6
_chemical_oxdiff_formula 'C39 H32 N2 O7 P2 Pd S2'
_shelx_space_group_comment
;
The symmetry employed for this shelxl refinement is uniquely defined
by the following loop, which should always be used as a source of
symmetry information in preference to the above space-group names.
They are only intended as comments.
;
_reflns_odcompleteness_completeness 99.10
_reflns_odcompleteness_iscentric 1
_reflns_odcompleteness_theta 24.97
_olex2_refinement_description
;
1. Fixed Uiso
 At 1.2 times of:
  All C(H) groups, All C(H,H) groups
 At 1.5 times of:
  All O(H,H) groups
2. Restrained distances
 C2-C3
 1.39 with sigma of 0.01
 C4-C5
 1.39 with sigma of 0.01
 C5-C6
 1.39 with sigma of 0.01
 C17-C18
 1.39 with sigma of 0.01
 C18-C19
 1.39 with sigma of 0.01
 C19-C14
 1.39 with sigma of 0.01
3. Uiso/Uaniso restraints and constraints
Uanis(O2W) \\sim Ueq: with sigma of 0.1 and sigma for terminal atoms of 0.2
Uanis(C2) = Uanis(C3) = Uanis(C4) = Uanis(C5) = Uanis(C6) = Uanis(C7)
Uanis(C8) = Uanis(C13) = Uanis(C12) = Uanis(C11) = Uanis(C10) = Uanis(C9)
Uanis(C14) = Uanis(C15) = Uanis(C16) = Uanis(C17) = Uanis(C18) = Uanis(C19)
Uanis(C53) = Uanis(C58) = Uanis(C57) = Uanis(C56) = Uanis(C55) = Uanis(C54)
4. Rigid body (RIGU) restrains
 C21, C22
 with sigma for 1-2 distances of 0.004 and sigma for 1-3 distances of 0.004
 C26, C27
 with sigma for 1-2 distances of 0.004 and sigma for 1-3 distances of 0.004
 C56, C57
 with sigma for 1-2 distances of 0.004 and sigma for 1-3 distances of 0.004
 C68, C69
 with sigma for 1-2 distances of 0.004 and sigma for 1-3 distances of 0.004
 C75, C76
 with sigma for 1-2 distances of 0.004 and sigma for 1-3 distances of 0.004
 C49, C50
 with sigma for 1-2 distances of 0.004 and sigma for 1-3 distances of 0.004
 C18, C19
 with sigma for 1-2 distances of 0.004 and sigma for 1-3 distances of 0.004
 C38, C39
 with sigma for 1-2 distances of 0.004 and sigma for 1-3 distances of 0.004
5.a Free rotating group:
 O1W(H1WA,H1WB), O2W(H2WA,H2WB)
5.b Secondary CH2 refined with riding coordinates:
 C1(H1A,H1B), C40(H40A,H40B)
5.c Aromatic/amide H refined with riding coordinates:
 C3(H3), C4(H4), C5(H5), C6(H6), C7(H7), C9(H9), C10(H10), C11(H11), C12(H12),
 C13(H13), C15(H15), C16(H16), C17(H17), C18(H18), C19(H19), C21(H21), C22(H22),
  C23(H23), C24(H24), C25(H25), C28(H28), C29(H29), C30(H30), C31(H31),
 C35(H35), C36(H36), C37(H37), C38(H38), C42(H42), C43(H43), C44(H44), C45(H45),
  C46(H46), C48(H48), C49(H49), C50(H50), C51(H51), C52(H52), C54(H54),
 C55(H55), C56(H56), C57(H57), C58(H58), C60(H60), C61(H61), C62(H62), C63(H63),
  C64(H64), C67(H67), C68(H68), C69(H69), C70(H70), C74(H74), C75(H75),
 C76(H76), C77(H77)
;
_olex2_submission_special_instructions 'No special instructions were received'
_oxdiff_exptl_absorpt_empirical_details
;
Empirical correction (ABSPACK) includes:
- Absorption correction using spherical harmonics
- Frame scaling
- B-factor correction
;
_oxdiff_exptl_absorpt_empirical_full_max 1.070
_oxdiff_exptl_absorpt_empirical_full_min 0.892

loop_
_space_group_symop_operation_xyz
'x, y, z'
'-x+1/2, y+1/2, -z+1/2'
'-x, -y, -z'
'x-1/2, -y-1/2, z-1/2'

loop_
_atom_site_label
_atom_site_type_symbol
_atom_site_fract_x
_atom_site_fract_y
_atom_site_fract_z
_atom_site_U_iso_or_equiv
_atom_site_adp_type
_atom_site_occupancy
_atom_site_site_symmetry_order
_atom_site_calc_flag
_atom_site_refinement_flags_posn
_atom_site_refinement_flags_adp
Pd1 Pd 0.77989(3) 0.69445(4) 0.35583(3) 0.03421(19) Uani 1 1 d . .
S1 S 0.86338(13) 0.53675(14) 0.35560(11) 0.0528(7) Uani 1 1 d . .
S2 S 0.71315(13) 0.60832(14) 0.43783(11) 0.0476(6) Uani 1 1 d . .
P1 P 0.83616(12) 0.79071(13) 0.33335(10) 0.0417(6) Uani 1 1 d . .
P2 P 0.70264(12) 0.78652(13) 0.29788(9) 0.0382(6) Uani 1 1 d . .
O1 O 0.9428(3) 0.6963(3) 0.4713(3) 0.0569(18) Uani 1 1 d . .
O2 O 0.8454(4) 0.5566(4) 0.2895(2) 0.081(2) Uani 1 1 d . .
O3 O 0.8255(3) 0.4745(3) 0.3646(3) 0.072(2) Uani 1 1 d . .
O4 O 0.6704(3) 0.5455(4) 0.2726(3) 0.068(2) Uani 1 1 d . .
O5 O 0.7819(3) 0.6097(4) 0.4892(2) 0.0622(19) Uani 1 1 d . .
O6 O 0.6668(4) 0.6646(4) 0.4423(3) 0.075(2) Uani 1 1 d . .
N1 N 0.8626(3) 0.6161(4) 0.3949(3) 0.0366(18) Uani 1 1 d . .
N2 N 0.7136(3) 0.6138(4) 0.3682(3) 0.0352(17) Uani 1 1 d . .
C1 C 0.7575(4) 0.8247(5) 0.2638(3) 0.043(2) Uani 1 1 d . .
H1A H 0.755138 0.881009 0.259057 0.051 Uiso 1 1 calc R .
H1B H 0.749654 0.799681 0.223899 0.051 Uiso 1 1 calc R .
C2 C 0.9017(5) 0.7650(6) 0.3112(5) 0.0812(16) Uani 1 1 d D .
C3 C 0.9712(5) 0.7700(6) 0.3560(5) 0.0812(16) Uani 1 1 d D .
H3 H 0.983094 0.791286 0.396260 0.097 Uiso 1 1 calc R .
C4 C 1.0225(6) 0.7440(6) 0.3416(5) 0.0812(16) Uani 1 1 d D .
H4 H 1.068440 0.747314 0.372685 0.097 Uiso 1 1 calc R .
C5 C 1.0080(5) 0.7135(6) 0.2830(5) 0.0812(16) Uani 1 1 d D .
H5 H 1.043424 0.696098 0.274178 0.097 Uiso 1 1 calc R .
C6 C 0.9403(5) 0.7090(6) 0.2375(5) 0.0812(16) Uani 1 1 d D .
H6 H 0.929186 0.688869 0.197058 0.097 Uiso 1 1 calc R .
C7 C 0.8889(6) 0.7346(6) 0.2520(5) 0.0812(16) Uani 1 1 d . .
H7 H 0.843129 0.731329 0.220378 0.097 Uiso 1 1 calc R .
C8 C 0.8663(6) 0.8734(6) 0.3874(5) 0.0795(15) Uani 1 1 d . .
C9 C 0.8785(5) 0.8655(6) 0.4513(5) 0.0795(15) Uani 1 1 d . .
H9 H 0.872983 0.817464 0.466866 0.095 Uiso 1 1 calc R .
C10 C 0.8989(5) 0.9305(6) 0.4910(5) 0.0795(15) Uani 1 1 d . .
H10 H 0.907339 0.926035 0.533575 0.095 Uiso 1 1 calc R .
C11 C 0.9065(5) 1.0002(6) 0.4680(5) 0.0795(15) Uani 1 1 d . .
H11 H 0.919222 1.043311 0.495098 0.095 Uiso 1 1 calc R .
C12 C 0.8960(5) 1.0094(6) 0.4058(5) 0.0795(15) Uani 1 1 d . .
H12 H 0.903377 1.057195 0.391137 0.095 Uiso 1 1 calc R .
C13 C 0.8744(5) 0.9454(5) 0.3659(5) 0.0795(15) Uani 1 1 d . .
H13 H 0.864925 0.951049 0.323158 0.095 Uiso 1 1 calc R .
C14 C 0.6864(5) 0.8647(5) 0.3406(4) 0.0586(11) Uani 1 1 d D .
C15 C 0.6923(5) 0.8527(5) 0.4012(4) 0.0586(11) Uani 1 1 d . .
H15 H 0.705659 0.804451 0.421306 0.070 Uiso 1 1 calc R .
C16 C 0.6775(5) 0.9148(5) 0.4313(4) 0.0586(11) Uani 1 1 d . .
H16 H 0.682236 0.907818 0.472572 0.070 Uiso 1 1 calc R .
C17 C 0.6564(5) 0.9856(5) 0.4024(3) 0.0586(11) Uani 1 1 d D .
H17 H 0.644256 1.025201 0.422593 0.070 Uiso 1 1 calc R .
C18 C 0.6533(5) 0.9975(5) 0.3433(3) 0.0586(11) Uani 1 1 d D U
H18 H 0.640758 1.046078 0.323726 0.070 Uiso 1 1 calc R .
C19 C 0.6688(5) 0.9376(4) 0.3128(4) 0.0586(11) Uani 1 1 d D U
H19 H 0.667389 0.946360 0.272940 0.070 Uiso 1 1 calc R .
C20 C 0.6185(4) 0.7596(5) 0.2356(4) 0.043(2) Uani 1 1 d . .
C21 C 0.5691(5) 0.7359(5) 0.2539(5) 0.060(3) Uani 1 1 d . U
H21 H 0.580101 0.732066 0.297183 0.072 Uiso 1 1 calc R .
C22 C 0.5020(6) 0.7176(6) 0.2064(7) 0.083(4) Uani 1 1 d . U
H22 H 0.467855 0.701456 0.217475 0.100 Uiso 1 1 calc R .
C23 C 0.4880(7) 0.7243(8) 0.1426(7) 0.095(5) Uani 1 1 d . .
H23 H 0.443266 0.713942 0.111127 0.114 Uiso 1 1 calc R .
C24 C 0.5352(7) 0.7448(7) 0.1242(5) 0.092(5) Uani 1 1 d . .
H24 H 0.523933 0.746982 0.080836 0.111 Uiso 1 1 calc R .
C25 C 0.6024(5) 0.7633(5) 0.1710(4) 0.067(3) Uani 1 1 d . .
H25 H 0.636002 0.777930 0.158730 0.080 Uiso 1 1 calc R .
C26 C 0.6806(5) 0.5514(5) 0.3285(4) 0.049(2) Uani 1 1 d . U
C27 C 0.6602(5) 0.4911(5) 0.3634(4) 0.053(3) Uani 1 1 d . U
C28 C 0.6291(5) 0.4196(6) 0.3404(5) 0.074(3) Uani 1 1 d . .
H28 H 0.618425 0.403287 0.299048 0.089 Uiso 1 1 calc R .
C29 C 0.6144(6) 0.3730(7) 0.3815(7) 0.095(4) Uani 1 1 d . .
H29 H 0.592173 0.325377 0.366917 0.114 Uiso 1 1 calc R .
C30 C 0.6318(7) 0.3960(7) 0.4419(7) 0.097(4) Uani 1 1 d . .
H30 H 0.623707 0.362145 0.468845 0.116 Uiso 1 1 calc R .
C31 C 0.6616(6) 0.4686(6) 0.4658(5) 0.077(3) Uani 1 1 d . .
H31 H 0.671244 0.484809 0.507002 0.092 Uiso 1 1 calc R .
C32 C 0.6762(5) 0.5156(5) 0.4246(4) 0.052(3) Uani 1 1 d . .
C33 C 0.9285(5) 0.6371(5) 0.4385(4) 0.038(2) Uani 1 1 d . .
C34 C 0.9805(5) 0.5791(5) 0.4410(4) 0.044(2) Uani 1 1 d . .
C35 C 1.0507(5) 0.5779(5) 0.4801(4) 0.054(3) Uani 1 1 d . .
H35 H 1.071745 0.617140 0.510197 0.065 Uiso 1 1 calc R .
C36 C 1.0903(5) 0.5165(6) 0.4738(4) 0.059(3) Uani 1 1 d . .
H36 H 1.137874 0.515401 0.500122 0.071 Uiso 1 1 calc R .
C37 C 1.0605(6) 0.4590(6) 0.4302(5) 0.064(3) Uani 1 1 d . .
H37 H 1.087827 0.419068 0.426925 0.076 Uiso 1 1 calc R .
C38 C 0.9900(5) 0.4590(6) 0.3905(4) 0.061(3) Uani 1 1 d . U
H38 H 0.968873 0.419781 0.360448 0.073 Uiso 1 1 calc R .
C39 C 0.9526(5) 0.5189(5) 0.3973(3) 0.043(2) Uani 1 1 d . U
Pd2 Pd 0.27879(3) 0.82313(4) 0.30905(3) 0.0363(2) Uani 1 1 d . .
S3 S 0.43089(14) 0.74160(14) 0.39916(12) 0.0588(8) Uani 1 1 d . .
S4 S 0.27769(15) 0.87317(15) 0.44634(11) 0.0565(8) Uani 1 1 d . .
P3 P 0.28753(12) 0.84387(13) 0.21826(9) 0.0370(6) Uani 1 1 d . .
P4 P 0.17067(12) 0.84562(13) 0.22967(10) 0.0383(6) Uani 1 1 d . .
O7 O 0.3975(3) 0.9539(3) 0.3809(3) 0.0585(19) Uani 1 1 d . .
O8 O 0.4035(3) 0.6955(4) 0.4337(3) 0.085(3) Uani 1 1 d . .
O9 O 0.4405(4) 0.7007(4) 0.3497(3) 0.098(3) Uani 1 1 d . .
O10 O 0.2178(4) 0.6827(4) 0.3657(3) 0.068(2) Uani 1 1 d . .
O11 O 0.3514(4) 0.8816(4) 0.4844(3) 0.080(2) Uani 1 1 d . .
O12 O 0.2391(4) 0.9425(4) 0.4211(3) 0.091(3) Uani 1 1 d . .
N3 N 0.3851(3) 0.8200(4) 0.3705(3) 0.0394(18) Uani 1 1 d . .
N4 N 0.2590(4) 0.8077(4) 0.3896(3) 0.0421(19) Uani 1 1 d . .
C40 C 0.2012(4) 0.8864(5) 0.1751(3) 0.043(2) Uani 1 1 d . .
H40A H 0.201772 0.942977 0.175179 0.051 Uiso 1 1 calc R .
H40B H 0.175930 0.866899 0.131565 0.051 Uiso 1 1 calc R .
C41 C 0.3538(4) 0.9091(5) 0.2202(3) 0.038(2) Uani 1 1 d . .
C42 C 0.3390(5) 0.9804(5) 0.1880(4) 0.050(3) Uani 1 1 d . .
H42 H 0.293337 0.997142 0.165606 0.060 Uiso 1 1 calc R .
C43 C 0.3922(6) 1.0263(5) 0.1892(4) 0.058(3) Uani 1 1 d . .
H43 H 0.382249 1.073420 0.167133 0.069 Uiso 1 1 calc R .
C44 C 0.4599(6) 1.0018(6) 0.2232(5) 0.065(3) Uani 1 1 d . .
H44 H 0.495902 1.032379 0.224266 0.078 Uiso 1 1 calc R .
C45 C 0.4741(5) 0.9316(7) 0.2557(4) 0.066(3) Uani 1 1 d . .
H45 H 0.519871 0.915927 0.279720 0.079 Uiso 1 1 calc R .
C46 C 0.4217(5) 0.8850(5) 0.2530(4) 0.053(3) Uani 1 1 d . .
H46 H 0.432003 0.836801 0.273399 0.063 Uiso 1 1 calc R .
C47 C 0.2932(4) 0.7608(5) 0.1745(4) 0.040(2) Uani 1 1 d . .
C48 C 0.2983(5) 0.6844(5) 0.1969(4) 0.056(3) Uani 1 1 d . .
H48 H 0.298592 0.675481 0.236253 0.067 Uiso 1 1 calc R .
C49 C 0.3028(5) 0.6219(6) 0.1618(5) 0.070(3) Uani 1 1 d . U
H49 H 0.305847 0.571405 0.177329 0.084 Uiso 1 1 calc R .
C50 C 0.3029(5) 0.6347(7) 0.1045(5) 0.072(3) Uani 1 1 d . U
H50 H 0.305825 0.592564 0.080786 0.086 Uiso 1 1 calc R .
C51 C 0.2985(5) 0.7100(6) 0.0807(4) 0.058(3) Uani 1 1 d . .
H51 H 0.298560 0.718120 0.041359 0.070 Uiso 1 1 calc R .
C52 C 0.2943(4) 0.7718(5) 0.1156(4) 0.050(3) Uani 1 1 d . .
H52 H 0.292014 0.822130 0.099924 0.060 Uiso 1 1 calc R .
C53 C 0.1173(5) 0.9149(6) 0.2433(5) 0.0665(13) Uani 1 1 d . .
C54 C 0.0968(5) 0.9011(6) 0.2899(4) 0.0665(13) Uani 1 1 d . .
H54 H 0.114078 0.857328 0.315842 0.080 Uiso 1 1 calc R .
C55 C 0.0518(5) 0.9490(5) 0.3001(4) 0.0665(13) Uani 1 1 d . .
H55 H 0.039817 0.938503 0.332843 0.080 Uiso 1 1 calc R .
C56 C 0.0253(5) 1.0118(6) 0.2613(4) 0.0665(13) Uani 1 1 d . U
H56 H -0.005215 1.044511 0.267784 0.080 Uiso 1 1 calc R .
C57 C 0.0418(5) 1.0282(6) 0.2138(4) 0.0665(13) Uani 1 1 d . U
H57 H 0.022110 1.070933 0.187241 0.080 Uiso 1 1 calc R .
C58 C 0.0890(5) 0.9804(5) 0.2045(4) 0.0665(13) Uani 1 1 d . .
H58 H 0.101543 0.992427 0.172394 0.080 Uiso 1 1 calc R .
C59 C 0.1143(4) 0.7645(4) 0.1893(3) 0.035(2) Uani 1 1 d . .
C60 C 0.0490(4) 0.7790(5) 0.1393(4) 0.047(3) Uani 1 1 d . .
H60 H 0.034653 0.830128 0.127146 0.057 Uiso 1 1 calc R .
C61 C 0.0054(5) 0.7183(6) 0.1076(4) 0.063(3) Uani 1 1 d . .
H61 H -0.038039 0.728633 0.073886 0.076 Uiso 1 1 calc R .
C62 C 0.0256(6) 0.6424(6) 0.1255(5) 0.061(3) Uani 1 1 d . .
H62 H -0.004694 0.601617 0.104820 0.073 Uiso 1 1 calc R .
C63 C 0.0916(5) 0.6269(5) 0.1747(4) 0.055(3) Uani 1 1 d . .
H63 H 0.106212 0.575679 0.185535 0.065 Uiso 1 1 calc R .
C64 C 0.1345(5) 0.6867(5) 0.2070(4) 0.050(3) Uani 1 1 d . .
H64 H 0.177721 0.676122 0.241045 0.060 Uiso 1 1 calc R .
C65 C 0.4216(4) 0.8887(5) 0.3977(4) 0.042(2) Uani 1 1 d . .
C66 C 0.4931(4) 0.8689(5) 0.4457(3) 0.039(2) Uani 1 1 d . .
C67 C 0.5440(5) 0.9219(5) 0.4852(4) 0.054(3) Uani 1 1 d . .
H67 H 0.536749 0.975453 0.480713 0.064 Uiso 1 1 calc R .
C68 C 0.6052(5) 0.8907(6) 0.5309(4) 0.061(3) Uani 1 1 d . U
H68 H 0.639130 0.924224 0.559167 0.074 Uiso 1 1 calc R .
C69 C 0.6179(5) 0.8125(6) 0.5362(4) 0.066(3) Uani 1 1 d . U
H69 H 0.660557 0.794285 0.567008 0.079 Uiso 1 1 calc R .
C70 C 0.5688(5) 0.7596(6) 0.4967(4) 0.063(3) Uani 1 1 d . .
H70 H 0.577410 0.706290 0.499926 0.075 Uiso 1 1 calc R .
C71 C 0.5065(5) 0.7901(5) 0.4523(4) 0.047(3) Uani 1 1 d . .
C72 C 0.2337(4) 0.7398(5) 0.4007(4) 0.043(2) Uani 1 1 d . .
C73 C 0.2265(5) 0.7456(6) 0.4615(4) 0.049(3) Uani 1 1 d . .
C74 C 0.2050(5) 0.6872(7) 0.4886(4) 0.081(4) Uani 1 1 d . .
H74 H 0.193370 0.638203 0.469679 0.098 Uiso 1 1 calc R .
C75 C 0.2011(6) 0.7038(8) 0.5463(4) 0.109(5) Uani 1 1 d . U
H75 H 0.187766 0.665430 0.566524 0.130 Uiso 1 1 calc R .
C76 C 0.2173(6) 0.7776(9) 0.5718(5) 0.110(5) Uani 1 1 d . U
H76 H 0.213217 0.788334 0.608898 0.132 Uiso 1 1 calc R .
C77 C 0.2395(6) 0.8369(7) 0.5453(5) 0.090(4) Uani 1 1 d . .
H77 H 0.250330 0.886401 0.563437 0.108 Uiso 1 1 calc R .
C78 C 0.2446(5) 0.8177(6) 0.4898(4) 0.052(3) Uani 1 1 d . .
O1W O 0.7270(4) 0.6430(4) 0.2070(3) 0.067(2) Uani 1 1 d . .
H1WA H 0.760175 0.611245 0.215655 0.101 Uiso 1 1 d G .
H1WB H 0.703478 0.622824 0.224056 0.101 Uiso 1 1 d G .
O2W O 0.3073(7) 0.5796(5) 0.3508(9) 0.195(6) Uani 1 1 d . U
H2WA H 0.270098 0.604578 0.341794 0.293 Uiso 1 1 d G .
H2WB H 0.341734 0.610284 0.367837 0.293 Uiso 1 1 d G .

loop_
_atom_site_aniso_label
_atom_site_aniso_U_11
_atom_site_aniso_U_22
_atom_site_aniso_U_33
_atom_site_aniso_U_23
_atom_site_aniso_U_13
_atom_site_aniso_U_12
Pd1 0.0322(4) 0.0368(4) 0.0326(3) 0.0024(3) 0.0138(3) 0.0026(3)
S1 0.0495(17) 0.0449(15) 0.0499(14) -0.0082(12) 0.0101(13) 0.0114(13)
S2 0.0506(17) 0.0464(15) 0.0586(15) 0.0020(12) 0.0362(13) 0.0023(13)
P1 0.0374(14) 0.0451(14) 0.0455(13) 0.0088(11) 0.0214(11) 0.0041(12)
P2 0.0355(14) 0.0448(14) 0.0348(12) 0.0050(10) 0.0165(11) 0.0067(12)
O1 0.049(4) 0.047(4) 0.054(4) -0.010(3) 0.005(3) 0.000(3)
O2 0.091(6) 0.095(5) 0.032(3) -0.011(3) 0.006(4) 0.036(5)
O3 0.049(4) 0.038(4) 0.108(5) -0.015(4) 0.018(4) -0.012(4)
O4 0.074(5) 0.074(5) 0.050(4) -0.016(3) 0.025(4) -0.031(4)
O5 0.048(4) 0.091(5) 0.042(3) -0.004(3) 0.015(3) 0.000(4)
O6 0.074(5) 0.068(5) 0.106(5) 0.001(4) 0.060(4) 0.013(4)
N1 0.029(4) 0.040(4) 0.034(4) 0.001(3) 0.008(3) 0.002(3)
N2 0.036(4) 0.036(4) 0.039(4) 0.002(3) 0.021(3) -0.005(4)
C1 0.044(6) 0.050(5) 0.037(4) 0.002(4) 0.021(4) 0.009(5)
C2 0.082(4) 0.071(3) 0.129(5) 0.025(3) 0.082(4) 0.020(3)
C3 0.082(4) 0.071(3) 0.129(5) 0.025(3) 0.082(4) 0.020(3)
C4 0.082(4) 0.071(3) 0.129(5) 0.025(3) 0.082(4) 0.020(3)
C5 0.082(4) 0.071(3) 0.129(5) 0.025(3) 0.082(4) 0.020(3)
C6 0.082(4) 0.071(3) 0.129(5) 0.025(3) 0.082(4) 0.020(3)
C7 0.082(4) 0.071(3) 0.129(5) 0.025(3) 0.082(4) 0.020(3)
C8 0.076(3) 0.054(3) 0.082(3) -0.001(2) 0.013(3) -0.005(3)
C9 0.076(3) 0.054(3) 0.082(3) -0.001(2) 0.013(3) -0.005(3)
C10 0.076(3) 0.054(3) 0.082(3) -0.001(2) 0.013(3) -0.005(3)
C11 0.076(3) 0.054(3) 0.082(3) -0.001(2) 0.013(3) -0.005(3)
C12 0.076(3) 0.054(3) 0.082(3) -0.001(2) 0.013(3) -0.005(3)
C13 0.076(3) 0.054(3) 0.082(3) -0.001(2) 0.013(3) -0.005(3)
C14 0.074(3) 0.061(3) 0.052(2) 0.0075(19) 0.038(2) 0.012(2)
C15 0.074(3) 0.061(3) 0.052(2) 0.0075(19) 0.038(2) 0.012(2)
C16 0.074(3) 0.061(3) 0.052(2) 0.0075(19) 0.038(2) 0.012(2)
C17 0.074(3) 0.061(3) 0.052(2) 0.0075(19) 0.038(2) 0.012(2)
C18 0.074(3) 0.061(3) 0.052(2) 0.0075(19) 0.038(2) 0.012(2)
C19 0.074(3) 0.061(3) 0.052(2) 0.0075(19) 0.038(2) 0.012(2)
C20 0.033(6) 0.043(6) 0.048(5) -0.001(4) 0.013(5) 0.007(5)
C21 0.045(6) 0.056(6) 0.085(7) -0.009(5) 0.034(5) -0.013(5)
C22 0.043(6) 0.070(8) 0.142(10) -0.009(8) 0.045(7) -0.006(6)
C23 0.053(9) 0.088(10) 0.105(11) -0.020(8) 0.001(8) 0.016(8)
C24 0.066(9) 0.112(11) 0.057(7) -0.006(7) -0.009(7) 0.008(9)
C25 0.047(7) 0.083(8) 0.055(6) 0.008(5) 0.010(6) 0.012(6)
C26 0.033(6) 0.057(6) 0.062(6) -0.002(5) 0.025(5) 0.001(5)
C27 0.044(6) 0.051(6) 0.063(6) -0.002(5) 0.024(5) -0.014(5)
C28 0.063(8) 0.072(8) 0.083(7) -0.019(6) 0.029(6) -0.029(6)
C29 0.097(11) 0.059(8) 0.154(12) -0.007(9) 0.078(11) -0.030(7)
C30 0.119(12) 0.059(8) 0.143(12) 0.011(8) 0.086(11) -0.015(8)
C31 0.096(10) 0.065(8) 0.093(8) 0.006(6) 0.064(7) -0.013(7)
C32 0.050(6) 0.048(6) 0.076(7) 0.011(5) 0.044(6) 0.002(5)
C33 0.042(6) 0.044(6) 0.029(5) 0.008(4) 0.018(4) 0.002(5)
C34 0.049(6) 0.046(6) 0.037(5) 0.010(4) 0.020(5) 0.004(5)
C35 0.044(6) 0.042(6) 0.082(7) 0.014(5) 0.035(6) 0.007(5)
C36 0.041(6) 0.070(7) 0.063(6) 0.027(6) 0.021(5) 0.011(6)
C37 0.068(8) 0.068(8) 0.076(7) 0.032(6) 0.051(7) 0.033(7)
C38 0.066(8) 0.061(7) 0.061(6) 0.003(5) 0.033(6) 0.023(6)
C39 0.048(6) 0.048(6) 0.033(4) 0.014(4) 0.019(4) 0.025(5)
Pd2 0.0361(4) 0.0393(4) 0.0324(3) -0.0008(3) 0.0145(3) -0.0042(3)
S3 0.0507(17) 0.0427(15) 0.0633(16) 0.0017(13) 0.0086(14) 0.0018(14)
S4 0.078(2) 0.0497(16) 0.0478(14) -0.0118(12) 0.0340(15) -0.0133(15)
P3 0.0359(14) 0.0411(13) 0.0342(12) 0.0015(10) 0.0161(11) -0.0010(12)
P4 0.0353(14) 0.0397(13) 0.0409(12) -0.0010(10) 0.0183(11) -0.0046(12)
O7 0.058(5) 0.043(4) 0.062(4) 0.004(3) 0.016(3) 0.006(4)
O8 0.062(5) 0.065(5) 0.094(5) 0.032(4) 0.005(4) -0.019(4)
O9 0.107(7) 0.074(5) 0.081(5) -0.037(4) 0.016(5) 0.031(5)
O10 0.094(6) 0.052(4) 0.060(4) -0.015(3) 0.037(4) -0.018(4)
O11 0.066(5) 0.112(6) 0.061(4) -0.035(4) 0.029(4) -0.042(5)
O12 0.139(8) 0.046(4) 0.088(5) -0.006(4) 0.051(5) 0.015(5)
N3 0.035(4) 0.039(4) 0.035(4) 0.002(3) 0.008(3) -0.003(4)
N4 0.051(5) 0.049(5) 0.034(4) -0.010(3) 0.026(4) -0.008(4)
C40 0.036(6) 0.047(5) 0.039(5) 0.005(4) 0.012(4) 0.002(5)
C41 0.041(6) 0.041(5) 0.031(4) -0.003(4) 0.015(4) -0.002(5)
C42 0.040(6) 0.043(6) 0.072(6) 0.000(5) 0.029(5) -0.001(5)
C43 0.066(8) 0.041(6) 0.085(7) -0.002(5) 0.051(7) -0.008(6)
C44 0.061(8) 0.072(8) 0.083(8) -0.019(6) 0.051(7) -0.024(7)
C45 0.039(7) 0.093(9) 0.071(7) -0.004(6) 0.030(6) -0.017(7)
C46 0.050(7) 0.051(6) 0.056(6) 0.008(5) 0.025(5) 0.000(6)
C47 0.032(5) 0.051(6) 0.043(5) 0.002(4) 0.021(4) 0.003(5)
C48 0.051(6) 0.054(6) 0.049(5) 0.000(5) 0.012(5) -0.002(5)
C49 0.063(8) 0.055(7) 0.078(7) -0.006(6) 0.021(6) 0.018(6)
C50 0.052(7) 0.074(8) 0.076(6) -0.032(6) 0.018(6) 0.003(6)
C51 0.053(7) 0.081(8) 0.048(6) -0.018(6) 0.029(5) 0.003(6)
C52 0.046(6) 0.061(6) 0.050(5) -0.009(5) 0.028(5) -0.014(5)
C53 0.066(3) 0.060(3) 0.086(3) -0.004(2) 0.046(3) 0.005(2)
C54 0.066(3) 0.060(3) 0.086(3) -0.004(2) 0.046(3) 0.005(2)
C55 0.066(3) 0.060(3) 0.086(3) -0.004(2) 0.046(3) 0.005(2)
C56 0.066(3) 0.060(3) 0.086(3) -0.004(2) 0.046(3) 0.005(2)
C57 0.066(3) 0.060(3) 0.086(3) -0.004(2) 0.046(3) 0.005(2)
C58 0.066(3) 0.060(3) 0.086(3) -0.004(2) 0.046(3) 0.005(2)
C59 0.039(5) 0.030(5) 0.037(5) -0.005(4) 0.019(4) -0.005(4)
C60 0.036(6) 0.052(6) 0.046(5) -0.006(5) 0.012(5) 0.000(5)
C61 0.049(7) 0.072(7) 0.058(6) -0.019(6) 0.014(5) -0.001(6)
C62 0.066(8) 0.064(7) 0.072(7) -0.028(6) 0.048(6) -0.030(6)
C63 0.077(8) 0.043(6) 0.055(6) -0.003(5) 0.040(6) -0.008(6)
C64 0.055(6) 0.050(6) 0.043(5) -0.004(5) 0.019(5) -0.002(5)
C65 0.035(6) 0.045(6) 0.038(5) -0.004(4) 0.010(4) -0.008(5)
C66 0.039(6) 0.048(6) 0.032(5) -0.002(4) 0.017(4) -0.003(5)
C67 0.052(7) 0.053(6) 0.059(6) -0.004(5) 0.028(5) -0.003(5)
C68 0.034(6) 0.099(7) 0.047(6) -0.002(6) 0.015(5) -0.014(6)
C69 0.030(6) 0.096(7) 0.061(6) 0.019(6) 0.010(5) -0.005(6)
C70 0.051(7) 0.066(7) 0.072(7) 0.000(6) 0.028(6) 0.014(6)
C71 0.037(6) 0.055(6) 0.043(5) 0.012(5) 0.012(4) 0.008(5)
C72 0.038(6) 0.051(6) 0.046(5) -0.010(5) 0.024(5) -0.004(5)
C73 0.043(6) 0.075(7) 0.035(5) -0.004(5) 0.022(5) -0.017(5)
C74 0.071(8) 0.112(10) 0.059(6) 0.000(6) 0.028(6) -0.041(8)
C75 0.108(11) 0.175(12) 0.045(6) -0.008(7) 0.036(7) -0.084(10)
C76 0.086(10) 0.204(14) 0.061(7) -0.040(8) 0.052(7) -0.073(10)
C77 0.087(9) 0.129(11) 0.075(7) -0.052(7) 0.054(7) -0.054(8)
C78 0.046(6) 0.069(7) 0.038(5) -0.010(5) 0.018(5) -0.018(5)
O1W 0.072(6) 0.067(5) 0.068(4) 0.009(3) 0.036(4) 0.013(4)
O2W 0.135(10) 0.082(7) 0.397(18) -0.096(9) 0.146(14) -0.043(7)

loop_
_atom_type_symbol
_atom_type_description
_atom_type_scat_dispersion_real
_atom_type_scat_dispersion_imag
_atom_type_scat_source
C C 0.0033 0.0016 'International Tables Vol C Tables 4.2.6.8 and 6.1.1.4'
H H 0.0000 0.0000 'International Tables Vol C Tables 4.2.6.8 and 6.1.1.4'
N N 0.0061 0.0033 'International Tables Vol C Tables 4.2.6.8 and 6.1.1.4'
O O 0.0106 0.0060 'International Tables Vol C Tables 4.2.6.8 and 6.1.1.4'
P P 0.1023 0.0942 'International Tables Vol C Tables 4.2.6.8 and 6.1.1.4'
Pd Pd -0.9988 1.0072 'International Tables Vol C Tables 4.2.6.8 and 6.1.1.4'
S S 0.1246 0.1234 'International Tables Vol C Tables 4.2.6.8 and 6.1.1.4'

loop_
_exptl_crystal_face_index_h
_exptl_crystal_face_index_k
_exptl_crystal_face_index_l
_exptl_crystal_face_perp_dist
29 -1 -7 0.0825
1 -1 -30 0.0328
-5 -1 -27 0.0410
20 -1 -32 0.0638
-6 2 31 0.0295
6 0 -31 0.0420
-4 21 15 0.1190
8 2 25 0.0346
4 -18 17 0.0907
-2 18 -18 0.1264
-29 1 7 0.0809

loop_
_geom_angle_atom_site_label_1
_geom_angle_atom_site_label_2
_geom_angle_atom_site_label_3
_geom_angle
P2 Pd1 P1 71.24(9)
N1 Pd1 P1 97.24(19)
N1 Pd1 P2 165.84(19)
N1 Pd1 N2 91.1(3)
N2 Pd1 P1 171.40(18)
N2 Pd1 P2 100.19(18)
O2 S1 N1 109.6(4)
O2 S1 C39 109.1(4)
O3 S1 O2 116.1(4)
O3 S1 N1 112.7(4)
O3 S1 C39 110.7(4)
N1 S1 C39 97.0(4)
O5 S2 O6 115.3(4)
O5 S2 N2 111.1(4)
O5 S2 C32 112.6(4)
O6 S2 N2 110.9(4)
O6 S2 C32 110.3(4)
N2 S2 C32 94.9(4)
C1 P1 Pd1 93.3(3)
C2 P1 Pd1 118.4(4)
C2 P1 C1 111.4(4)
C2 P1 C8 108.4(5)
C8 P1 Pd1 118.2(4)
C8 P1 C1 105.3(4)
C1 P2 Pd1 93.5(3)
C14 P2 Pd1 117.9(3)
C14 P2 C1 107.7(4)
C14 P2 C20 105.0(4)
C20 P2 Pd1 120.6(3)
C20 P2 C1 111.0(4)
S1 N1 Pd1 120.8(3)
C33 N1 Pd1 123.4(5)
C33 N1 S1 111.2(6)
S2 N2 Pd1 119.2(3)
C26 N2 Pd1 126.4(6)
C26 N2 S2 112.8(6)
P1 C1 H1A 113.4
P1 C1 H1B 113.4
P2 C1 P1 91.5(3)
P2 C1 H1A 113.4
P2 C1 H1B 113.4
H1A C1 H1B 110.7
C3 C2 P1 120.1(9)
C7 C2 P1 124.2(9)
C7 C2 C3 115.6(11)
C2 C3 H3 119.5
C4 C3 C2 120.9(11)
C4 C3 H3 119.5
C3 C4 H4 119.0
C5 C4 C3 121.9(11)
C5 C4 H4 119.0
C4 C5 H5 120.7
C4 C5 C6 118.7(11)
C6 C5 H5 120.7
C5 C6 H6 120.2
C5 C6 C7 119.5(11)
C7 C6 H6 120.2
C2 C7 H7 118.3
C6 C7 C2 123.3(11)
C6 C7 H7 118.3
C9 C8 P1 120.1(8)
C13 C8 P1 120.9(8)
C13 C8 C9 119.0(10)
C8 C9 H9 120.5
C10 C9 C8 118.9(10)
C10 C9 H9 120.5
C9 C10 H10 119.9
C11 C10 C9 120.3(11)
C11 C10 H10 119.9
C10 C11 H11 119.0
C10 C11 C12 122.0(10)
C12 C11 H11 119.0
C11 C12 H12 121.1
C11 C12 C13 117.8(11)
C13 C12 H12 121.1
C8 C13 C12 121.9(11)
C8 C13 H13 119.0
C12 C13 H13 119.0
C15 C14 P2 120.5(7)
C15 C14 C19 119.8(9)
C19 C14 P2 119.7(7)
C14 C15 H15 121.0
C14 C15 C16 118.0(9)
C16 C15 H15 121.0
C15 C16 H16 118.9
C17 C16 C15 122.2(8)
C17 C16 H16 118.9
C16 C17 H17 120.5
C16 C17 C18 119.0(9)
C18 C17 H17 120.5
C17 C18 H18 120.0
C17 C18 C19 120.1(8)
C19 C18 H18 120.0
C14 C19 H19 119.6
C18 C19 C14 120.7(8)
C18 C19 H19 119.6
C21 C20 P2 117.8(7)
C21 C20 C25 120.2(9)
C25 C20 P2 122.0(8)
C20 C21 H21 120.4
C20 C21 C22 119.2(10)
C22 C21 H21 120.4
C21 C22 H22 120.9
C23 C22 C21 118.3(12)
C23 C22 H22 120.9
C22 C23 H23 118.4
C24 C23 C22 123.3(12)
C24 C23 H23 118.4
C23 C24 H24 120.4
C23 C24 C25 119.2(12)
C25 C24 H24 120.4
C20 C25 C24 119.8(11)
C20 C25 H25 120.1
C24 C25 H25 120.1
O4 C26 N2 124.4(9)
O4 C26 C27 124.5(9)
N2 C26 C27 111.0(8)
C28 C27 C26 127.7(10)
C32 C27 C26 110.8(8)
C32 C27 C28 121.5(10)
C27 C28 H28 121.1
C27 C28 C29 117.7(10)
C29 C28 H28 121.1
C28 C29 H29 119.6
C30 C29 C28 120.8(11)
C30 C29 H29 119.6
C29 C30 H30 118.7
C29 C30 C31 122.7(12)
C31 C30 H30 118.7
C30 C31 H31 121.8
C30 C31 C32 116.5(10)
C32 C31 H31 121.8
C27 C32 S2 110.0(7)
C27 C32 C31 120.7(9)
C31 C32 S2 129.2(8)
O1 C33 N1 124.4(8)
O1 C33 C34 124.0(8)
N1 C33 C34 111.5(7)
C35 C34 C33 128.9(8)
C35 C34 C39 117.5(9)
C39 C34 C33 113.7(8)
C34 C35 H35 120.5
C34 C35 C36 119.0(9)
C36 C35 H35 120.5
C35 C36 H36 119.3
C37 C36 C35 121.3(9)
C37 C36 H36 119.3
C36 C37 H37 119.7
C36 C37 C38 120.5(10)
C38 C37 H37 119.7
C37 C38 H38 121.4
C39 C38 C37 117.3(9)
C39 C38 H38 121.4
C34 C39 S1 106.4(7)
C38 C39 S1 129.2(7)
C38 C39 C34 124.4(9)
P3 Pd2 P4 72.43(9)
N3 Pd2 P3 96.55(19)
N3 Pd2 P4 167.02(19)
N3 Pd2 N4 89.5(3)
N4 Pd2 P3 173.70(19)
N4 Pd2 P4 101.38(19)
O8 S3 O9 115.3(5)
O8 S3 N3 110.9(4)
O8 S3 C71 110.8(4)
O9 S3 N3 110.8(4)
O9 S3 C71 111.8(5)
N3 S3 C71 95.6(4)
O11 S4 N4 111.4(4)
O11 S4 C78 108.9(4)
O12 S4 O11 116.8(5)
O12 S4 N4 110.8(4)
O12 S4 C78 112.0(5)
N4 S4 C78 94.6(4)
C40 P3 Pd2 94.6(3)
C41 P3 Pd2 118.9(2)
C41 P3 C40 111.7(4)
C47 P3 Pd2 118.2(3)
C47 P3 C40 108.8(4)
C47 P3 C41 104.3(4)
C40 P4 Pd2 94.0(3)
C53 P4 Pd2 118.7(3)
C53 P4 C40 109.9(4)
C53 P4 C59 105.5(4)
C59 P4 Pd2 119.9(3)
C59 P4 C40 107.7(4)
S3 N3 Pd2 125.5(4)
C65 N3 Pd2 120.6(5)
C65 N3 S3 113.4(5)
S4 N4 Pd2 123.7(4)
C72 N4 Pd2 122.4(5)
C72 N4 S4 113.8(6)
P3 C40 H40A 113.0
P3 C40 H40B 113.0
P4 C40 P3 93.8(3)
P4 C40 H40A 113.0
P4 C40 H40B 113.0
H40A C40 H40B 110.4
C42 C41 P3 123.1(7)
C46 C41 P3 117.7(7)
C46 C41 C42 119.2(9)
C41 C42 H42 119.9
C43 C42 C41 120.2(9)
C43 C42 H42 119.9
C42 C43 H43 120.1
C44 C43 C42 119.7(9)
C44 C43 H43 120.1
C43 C44 H44 120.2
C43 C44 C45 119.6(10)
C45 C44 H44 120.2
C44 C45 H45 119.6
C46 C45 C44 120.8(10)
C46 C45 H45 119.6
C41 C46 H46 119.8
C45 C46 C41 120.4(9)
C45 C46 H46 119.8
C48 C47 P3 123.1(7)
C48 C47 C52 117.5(8)
C52 C47 P3 119.4(7)
C47 C48 H48 119.3
C49 C48 C47 121.3(9)
C49 C48 H48 119.3
C48 C49 H49 120.2
C50 C49 C48 119.6(10)
C50 C49 H49 120.2
C49 C50 H50 119.5
C49 C50 C51 120.9(10)
C51 C50 H50 119.5
C50 C51 H51 120.3
C52 C51 C50 119.4(9)
C52 C51 H51 120.3
C47 C52 H52 119.4
C51 C52 C47 121.2(9)
C51 C52 H52 119.4
C54 C53 P4 119.8(8)
C54 C53 C58 116.6(10)
C58 C53 P4 123.3(8)
C53 C54 H54 118.4
C53 C54 C55 123.1(10)
C55 C54 H54 118.4
C54 C55 H55 120.8
C56 C55 C54 118.4(11)
C56 C55 H55 120.8
C55 C56 H56 119.1
C57 C56 C55 121.9(11)
C57 C56 H56 119.0
C56 C57 H57 120.2
C56 C57 C58 119.6(10)
C58 C57 H57 120.2
C53 C58 C57 120.3(10)
C53 C58 H58 119.8
C57 C58 H58 119.8
C60 C59 P4 119.3(6)
C60 C59 C64 118.7(7)
C64 C59 P4 122.0(6)
C59 C60 H60 119.8
C61 C60 C59 120.3(8)
C61 C60 H60 119.8
C60 C61 H61 119.7
C60 C61 C62 120.5(9)
C62 C61 H61 119.7
C61 C62 H62 120.2
C61 C62 C63 119.7(9)
C63 C62 H62 120.2
C62 C63 H63 120.0
C64 C63 C62 120.1(9)
C64 C63 H63 120.0
C59 C64 H64 119.7
C63 C64 C59 120.6(8)
C63 C64 H64 119.7
O7 C65 N3 123.7(7)
O7 C65 C66 126.8(8)
N3 C65 C66 109.3(7)
C67 C66 C65 126.1(8)
C71 C66 C65 113.8(8)
C71 C66 C67 120.0(8)
C66 C67 H67 121.6
C68 C67 C66 116.8(9)
C68 C67 H67 121.6
C67 C68 H68 118.8
C69 C68 C67 122.3(9)
C69 C68 H68 118.8
C68 C69 H69 119.3
C68 C69 C70 121.5(9)
C70 C69 H69 119.3
C69 C70 H70 121.7
C71 C70 C69 116.5(9)
C71 C70 H70 121.7
C66 C71 S3 107.8(6)
C66 C71 C70 122.8(8)
C70 C71 S3 129.3(7)
O10 C72 N4 124.9(8)
O10 C72 C73 124.7(9)
N4 C72 C73 110.4(8)
C74 C73 C72 126.2(9)
C78 C73 C72 112.6(9)
C78 C73 C74 121.1(9)
C73 C74 H74 120.9
C73 C74 C75 118.1(11)
C75 C74 H74 120.9
C74 C75 H75 120.6
C76 C75 C74 118.9(11)
C76 C75 H75 120.6
C75 C76 H76 118.2
C75 C76 C77 123.6(11)
C77 C76 H76 118.2
C76 C77 H77 122.2
C76 C77 C78 115.7(10)
C78 C77 H77 122.2
C73 C78 S4 108.1(7)
C73 C78 C77 122.5(10)
C77 C78 S4 129.3(8)
H1WA O1W H1WB 104.5
H2WA O2W H2WB 109.5

loop_
_geom_bond_atom_site_label_1
_geom_bond_atom_site_label_2
_geom_bond_distance
Pd1 P1 2.252(2)
Pd1 P2 2.251(2)
Pd1 N1 2.089(6)
Pd1 N2 2.106(6)
S1 O2 1.452(6)
S1 O3 1.419(7)
S1 N1 1.646(6)
S1 C39 1.750(9)
S2 O5 1.427(6)
S2 O6 1.431(7)
S2 N2 1.636(6)
S2 C32 1.743(9)
P1 C1 1.836(7)
P1 C2 1.773(11)
P1 C8 1.813(10)
P2 C1 1.826(8)
P2 C14 1.800(9)
P2 C20 1.800(8)
O1 C33 1.225(9)
O4 C26 1.227(9)
N1 C33 1.372(9)
N2 C26 1.384(10)
C1 H1A 0.9700
C1 H1B 0.9700
C2 C3 1.392(8)
C2 C7 1.385(13)
C3 H3 0.9300
C3 C4 1.374(13)
C4 H4 0.9300
C4 C5 1.362(8)
C5 H5 0.9300
C5 C6 1.367(8)
C6 H6 0.9300
C6 C7 1.376(13)
C7 H7 0.9300
C8 C9 1.400(13)
C8 C13 1.374(13)
C9 H9 0.9300
C9 C10 1.388(12)
C10 H10 0.9300
C10 C11 1.352(12)
C11 H11 0.9300
C11 C12 1.376(13)
C12 H12 0.9300
C12 C13 1.377(12)
C13 H13 0.9300
C14 C15 1.379(10)
C14 C19 1.380(7)
C15 H15 0.9300
C15 C16 1.393(11)
C16 H16 0.9300
C16 C17 1.363(11)
C17 H17 0.9300
C17 C18 1.369(7)
C18 H18 0.9300
C18 C19 1.376(7)
C19 H19 0.9300
C20 C21 1.383(12)
C20 C25 1.389(11)
C21 H21 0.9300
C21 C22 1.407(12)
C22 H22 0.9300
C22 C23 1.385(15)
C23 H23 0.9300
C23 C24 1.324(16)
C24 H24 0.9300
C24 C25 1.402(12)
C25 H25 0.9300
C26 C27 1.503(12)
C27 C28 1.383(11)
C27 C32 1.376(11)
C28 H28 0.9300
C28 C29 1.394(14)
C29 H29 0.9300
C29 C30 1.345(14)
C30 H30 0.9300
C30 C31 1.398(13)
C31 H31 0.9300
C31 C32 1.400(12)
C33 C34 1.484(11)
C34 C35 1.372(11)
C34 C39 1.384(10)
C35 H35 0.9300
C35 C36 1.409(12)
C36 H36 0.9300
C36 C37 1.352(12)
C37 H37 0.9300
C37 C38 1.382(12)
C38 H38 0.9300
C38 C39 1.361(11)
Pd2 P3 2.244(2)
Pd2 P4 2.264(2)
Pd2 N3 2.089(6)
Pd2 N4 2.130(6)
S3 O8 1.438(7)
S3 O9 1.445(7)
S3 N3 1.623(6)
S3 C71 1.752(9)
S4 O11 1.439(7)
S4 O12 1.419(6)
S4 N4 1.642(6)
S4 C78 1.765(9)
P3 C40 1.825(8)
P3 C41 1.803(9)
P3 C47 1.791(8)
P4 C40 1.823(8)
P4 C53 1.784(10)
P4 C59 1.809(8)
O7 C65 1.222(9)
O10 C72 1.221(9)
N3 C65 1.400(9)
N4 C72 1.363(10)
C40 H40A 0.9700
C40 H40B 0.9700
C41 C42 1.395(10)
C41 C46 1.378(11)
C42 H42 0.9300
C42 C43 1.385(11)
C43 H43 0.9300
C43 C44 1.379(12)
C44 H44 0.9300
C44 C45 1.381(12)
C45 H45 0.9300
C45 C46 1.365(12)
C46 H46 0.9300
C47 C48 1.397(11)
C47 C52 1.400(11)
C48 H48 0.9300
C48 C49 1.380(12)
C49 H49 0.9300
C49 C50 1.359(13)
C50 H50 0.9300
C50 C51 1.392(13)
C51 H51 0.9300
C51 C52 1.367(11)
C52 H52 0.9300
C53 C54 1.373(13)
C53 C58 1.399(12)
C54 H54 0.9300
C54 C55 1.375(12)
C55 H55 0.9300
C55 C56 1.357(11)
C56 H56 0.9300
C56 C57 1.342(12)
C57 H57 0.9300
C57 C58 1.401(12)
C58 H58 0.9300
C59 C60 1.388(10)
C59 C64 1.406(10)
C60 H60 0.9300
C60 C61 1.373(11)
C61 H61 0.9300
C61 C62 1.377(12)
C62 H62 0.9300
C62 C63 1.394(11)
C63 H63 0.9300
C63 C64 1.360(11)
C64 H64 0.9300
C65 C66 1.481(11)
C66 C67 1.403(10)
C66 C71 1.376(11)
C67 H67 0.9300
C67 C68 1.378(11)
C68 H68 0.9300
C68 C69 1.364(12)
C69 H69 0.9300
C69 C70 1.383(12)
C70 H70 0.9300
C70 C71 1.379(11)
C72 C73 1.502(11)
C73 C74 1.373(12)
C73 C78 1.373(11)
C74 H74 0.9300
C74 C75 1.418(14)
C75 H75 0.9300
C75 C76 1.375(15)
C76 H76 0.9300
C76 C77 1.386(14)
C77 H77 0.9300
C77 C78 1.391(12)
O1W H1WA 0.8497
O1W H1WB 0.8502
O2W H2WA 0.8507
O2W H2WB 0.8501

loop_
_geom_hbond_atom_site_label_D
_geom_hbond_atom_site_label_H
_geom_hbond_atom_site_label_A
_geom_hbond_distance_DH
_geom_hbond_distance_HA
_geom_hbond_distance_DA
_geom_hbond_angle_DHA
O1W H1WA O2 0.85 2.09 2.828(9) 144.9
O1W H1WB O4 0.85 2.07 2.891(9) 161.2
O2W H2WA O10 0.85 1.99 2.762(12) 150.0
O2W H2WB O8 0.85 2.10 2.895(12) 154.8

loop_
_geom_torsion_atom_site_label_1
_geom_torsion_atom_site_label_2
_geom_torsion_atom_site_label_3
_geom_torsion_atom_site_label_4
_geom_torsion
Pd1 P1 C1 P2 26.3(3)
Pd1 P1 C2 C3 -101.2(9)
Pd1 P1 C2 C7 74.6(10)
Pd1 P1 C8 C9 23.9(11)
Pd1 P1 C8 C13 -153.1(9)
Pd1 P2 C1 P1 -26.3(3)
Pd1 P2 C14 C15 -30.2(10)
Pd1 P2 C14 C19 148.9(7)
Pd1 P2 C20 C21 77.8(8)
Pd1 P2 C20 C25 -103.3(7)
Pd1 N1 C33 O1 19.6(11)
Pd1 N1 C33 C34 -160.4(5)
Pd1 N2 C26 O4 -20.1(13)
Pd1 N2 C26 C27 158.9(6)
S1 N1 C33 O1 175.7(7)
S1 N1 C33 C34 -4.3(8)
S2 N2 C26 O4 174.8(8)
S2 N2 C26 C27 -6.2(9)
P1 C2 C3 C4 174.3(8)
P1 C2 C7 C6 -174.5(8)
P1 C8 C9 C10 -177.5(8)
P1 C8 C13 C12 178.9(9)
P2 C14 C15 C16 -178.6(7)
P2 C14 C19 C18 177.3(7)
P2 C20 C21 C22 177.3(7)
P2 C20 C25 C24 -177.3(8)
O1 C33 C34 C35 2.8(14)
O1 C33 C34 C39 -177.0(8)
O2 S1 N1 Pd1 47.3(6)
O2 S1 N1 C33 -109.6(6)
O2 S1 C39 C34 111.8(6)
O2 S1 C39 C38 -68.6(9)
O3 S1 N1 Pd1 -83.6(5)
O3 S1 N1 C33 119.5(6)
O3 S1 C39 C34 -119.3(6)
O3 S1 C39 C38 60.4(10)
O4 C26 C27 C28 2.0(17)
O4 C26 C27 C32 -177.7(9)
O5 S2 N2 Pd1 -43.9(5)
O5 S2 N2 C26 122.4(6)
O5 S2 C32 C27 -119.1(7)
O5 S2 C32 C31 61.9(11)
O6 S2 N2 Pd1 85.6(5)
O6 S2 N2 C26 -108.1(6)
O6 S2 C32 C27 110.6(7)
O6 S2 C32 C31 -68.4(11)
N1 S1 C39 C34 -1.8(7)
N1 S1 C39 C38 177.9(9)
N1 C33 C34 C35 -177.2(9)
N1 C33 C34 C39 3.1(10)
N2 S2 C32 C27 -3.8(7)
N2 S2 C32 C31 177.2(10)
N2 C26 C27 C28 -177.0(9)
N2 C26 C27 C32 3.3(11)
C1 P1 C2 C3 152.5(8)
C1 P1 C2 C7 -31.7(10)
C1 P1 C8 C9 126.2(9)
C1 P1 C8 C13 -50.8(11)
C1 P2 C14 C15 -134.3(8)
C1 P2 C14 C19 44.9(9)
C1 P2 C20 C21 -174.5(7)
C1 P2 C20 C25 4.4(9)
C2 P1 C1 P2 148.5(4)
C2 P1 C8 C9 -114.5(10)
C2 P1 C8 C13 68.5(11)
C2 C3 C4 C5 1.1(16)
C3 C2 C7 C6 1.4(16)
C3 C4 C5 C6 0.2(16)
C4 C5 C6 C7 -0.6(16)
C5 C6 C7 C2 -0.3(17)
C7 C2 C3 C4 -1.8(16)
C8 P1 C1 P2 -94.1(5)
C8 P1 C2 C3 37.1(10)
C8 P1 C2 C7 -147.1(9)
C8 C9 C10 C11 0.2(18)
C9 C8 C13 C12 1.9(18)
C9 C10 C11 C12 -1.4(19)
C10 C11 C12 C13 2.7(18)
C11 C12 C13 C8 -3.0(17)
C13 C8 C9 C10 -0.5(17)
C14 P2 C1 P1 94.5(4)
C14 P2 C20 C21 -58.4(8)
C14 P2 C20 C25 120.5(8)
C14 C15 C16 C17 1.4(15)
C15 C14 C19 C18 -3.6(16)
C15 C16 C17 C18 -3.8(15)
C16 C17 C18 C19 2.5(15)
C17 C18 C19 C14 1.1(15)
C19 C14 C15 C16 2.3(15)
C20 P2 C1 P1 -151.0(3)
C20 P2 C14 C15 107.3(9)
C20 P2 C14 C19 -73.5(9)
C20 C21 C22 C23 -0.1(15)
C21 C20 C25 C24 1.6(14)
C21 C22 C23 C24 2(2)
C22 C23 C24 C25 -2(2)
C23 C24 C25 C20 0.2(18)
C25 C20 C21 C22 -1.6(14)
C26 C27 C28 C29 -179.6(10)
C26 C27 C32 S2 0.8(10)
C26 C27 C32 C31 180.0(9)
C27 C28 C29 C30 -2.0(19)
C28 C27 C32 S2 -178.9(8)
C28 C27 C32 C31 0.2(16)
C28 C29 C30 C31 4(2)
C29 C30 C31 C32 -3(2)
C30 C31 C32 S2 -179.7(8)
C30 C31 C32 C27 1.3(16)
C32 S2 N2 Pd1 -160.4(4)
C32 S2 N2 C26 5.9(7)
C32 C27 C28 C29 0.0(16)
C33 C34 C35 C36 -179.8(8)
C33 C34 C39 S1 -0.4(9)
C33 C34 C39 C38 179.9(8)
C34 C35 C36 C37 0.0(14)
C35 C34 C39 S1 179.8(7)
C35 C34 C39 C38 0.1(14)
C35 C36 C37 C38 -0.1(15)
C36 C37 C38 C39 0.2(14)
C37 C38 C39 S1 -179.8(7)
C37 C38 C39 C34 -0.2(14)
C39 S1 N1 Pd1 160.5(4)
C39 S1 N1 C33 3.7(6)
C39 C34 C35 C36 0.0(13)
Pd2 P3 C40 P4 -18.7(3)
Pd2 P3 C41 C42 -113.2(6)
Pd2 P3 C41 C46 69.6(7)
Pd2 P3 C47 C48 -5.5(9)
Pd2 P3 C47 C52 175.9(6)
Pd2 P4 C40 P3 18.5(3)
Pd2 P4 C53 C54 -64.2(9)
Pd2 P4 C53 C58 122.1(8)
Pd2 P4 C59 C60 -177.9(6)
Pd2 P4 C59 C64 2.1(9)
Pd2 N3 C65 O7 -10.8(12)
Pd2 N3 C65 C66 172.2(5)
Pd2 N4 C72 O10 -2.5(13)
Pd2 N4 C72 C73 178.8(5)
S3 N3 C65 O7 177.0(8)
S3 N3 C65 C66 0.0(9)
S4 N4 C72 O10 -178.4(8)
S4 N4 C72 C73 2.9(9)
P3 C41 C42 C43 -177.3(7)
P3 C41 C46 C45 179.5(7)
P3 C47 C48 C49 -179.8(7)
P3 C47 C52 C51 -180.0(7)
P4 C53 C54 C55 -175.3(7)
P4 C53 C58 C57 173.5(7)
P4 C59 C60 C61 179.6(7)
P4 C59 C64 C63 -178.5(7)
O7 C65 C66 C67 6.5(15)
O7 C65 C66 C71 -176.9(9)
O8 S3 N3 Pd2 -57.0(5)
O8 S3 N3 C65 114.8(6)
O8 S3 C71 C66 -114.9(7)
O8 S3 C71 C70 61.7(10)
O9 S3 N3 Pd2 72.4(6)
O9 S3 N3 C65 -115.8(7)
O9 S3 C71 C66 115.0(7)
O9 S3 C71 C70 -68.3(10)
O10 C72 C73 C74 3.9(16)
O10 C72 C73 C78 -176.7(9)
O11 S4 N4 Pd2 -68.8(5)
O11 S4 N4 C72 107.1(7)
O11 S4 C78 C73 -108.2(7)
O11 S4 C78 C77 68.3(11)
O12 S4 N4 Pd2 63.1(6)
O12 S4 N4 C72 -121.0(7)
O12 S4 C78 C73 120.9(7)
O12 S4 C78 C77 -62.5(11)
N3 S3 C71 C66 0.0(7)
N3 S3 C71 C70 176.6(9)
N3 C65 C66 C67 -176.6(8)
N3 C65 C66 C71 -0.1(11)
N4 S4 C78 C73 6.3(7)
N4 S4 C78 C77 -177.2(10)
N4 C72 C73 C74 -177.4(9)
N4 C72 C73 C78 2.0(11)
C40 P3 C41 C42 -4.6(8)
C40 P3 C41 C46 178.2(6)
C40 P3 C47 C48 -111.7(8)
C40 P3 C47 C52 69.8(8)
C40 P4 C53 C54 -170.6(8)
C40 P4 C53 C58 15.7(10)
C40 P4 C59 C60 -72.4(8)
C40 P4 C59 C64 107.7(8)
C41 P3 C40 P4 -142.3(3)
C41 P3 C47 C48 129.1(8)
C41 P3 C47 C52 -49.5(8)
C41 C42 C43 C44 -1.0(14)
C42 C41 C46 C45 2.2(13)
C42 C43 C44 C45 0.1(15)
C43 C44 C45 C46 2.0(15)
C44 C45 C46 C41 -3.1(15)
C46 C41 C42 C43 -0.1(13)
C47 P3 C40 P4 103.2(4)
C47 P3 C41 C42 112.6(7)
C47 P3 C41 C46 -64.6(7)
C47 C48 C49 C50 0.4(15)
C48 C47 C52 C51 1.4(13)
C48 C49 C50 C51 0.1(17)
C49 C50 C51 C52 0.1(16)
C50 C51 C52 C47 -0.9(15)
C52 C47 C48 C49 -1.2(14)
C53 P4 C40 P3 141.0(4)
C53 P4 C59 C60 44.9(8)
C53 P4 C59 C64 -135.0(8)
C53 C54 C55 C56 1.5(16)
C54 C53 C58 C57 -0.4(14)
C54 C55 C56 C57 -0.1(15)
C55 C56 C57 C58 -1.5(15)
C56 C57 C58 C53 1.8(15)
C58 C53 C54 C55 -1.2(15)
C59 P4 C40 P3 -104.6(4)
C59 P4 C53 C54 73.6(9)
C59 P4 C53 C58 -100.1(9)
C59 C60 C61 C62 0.7(15)
C60 C59 C64 C63 1.5(13)
C60 C61 C62 C63 -2.1(15)
C61 C62 C63 C64 3.1(15)
C62 C63 C64 C59 -2.9(14)
C64 C59 C60 C61 -0.4(13)
C65 C66 C67 C68 174.2(8)
C65 C66 C71 S3 0.1(10)
C65 C66 C71 C70 -176.8(8)
C66 C67 C68 C69 3.1(15)
C67 C66 C71 S3 176.9(7)
C67 C66 C71 C70 0.0(15)
C67 C68 C69 C70 -1.8(17)
C68 C69 C70 C71 -0.5(16)
C69 C70 C71 S3 -174.8(8)
C69 C70 C71 C66 1.4(15)
C71 S3 N3 Pd2 -171.7(5)
C71 S3 N3 C65 0.0(7)
C71 C66 C67 C68 -2.2(13)
C72 C73 C74 C75 -179.7(10)
C72 C73 C78 S4 -5.6(10)
C72 C73 C78 C77 177.6(9)
C73 C74 C75 C76 1.4(18)
C74 C73 C78 S4 173.9(8)
C74 C73 C78 C77 -2.9(16)
C74 C75 C76 C77 -2(2)
C75 C76 C77 C78 0(2)
C76 C77 C78 S4 -173.8(9)
C76 C77 C78 C73 2.3(17)
C78 S4 N4 Pd2 178.8(5)
C78 S4 N4 C72 -5.3(7)
C78 C73 C74 C75 0.9(16)

loop_
_exptl_oxdiff_crystal_face_indexfrac_h
_exptl_oxdiff_crystal_face_indexfrac_k
_exptl_oxdiff_crystal_face_indexfrac_l
_exptl_oxdiff_crystal_face_x
_exptl_oxdiff_crystal_face_y
_exptl_oxdiff_crystal_face_z
28.9983 -1.0126 -6.9762 0.2195 0.9499 -0.1115
1.0471 -1.0105 -30.0208 -0.8033 0.0342 0.6108
-4.9549 -1.0073 -27.0246 -0.8132 -0.1614 0.5936
20.0417 -1.0180 -32.0034 -0.5739 0.6540 0.5026
-6.0468 2.0124 31.0166 0.7818 -0.2014 -0.5606
6.0461 -0.0128 -31.0166 -0.7291 0.1930 0.6246
-4.0296 21.0023 15.0071 0.8896 -0.2171 0.3783
7.9563 2.0054 25.0262 0.8313 0.2549 -0.5422
3.9781 -17.9919 17.0162 0.0339 0.2074 -0.9765
-1.9774 17.9909 -18.0149 -0.0306 -0.1422 0.9822
-28.9983 1.0126 6.9762 -0.2195 -0.9499 0.1115

loop_
_smtbx_masks_void_nr
_smtbx_masks_void_average_x
_smtbx_masks_void_average_y
_smtbx_masks_void_average_z
_smtbx_masks_void_volume
_smtbx_masks_void_count_electrons
_smtbx_masks_void_content
1 0.000 0.000 0.000 112.6 23.9 CH3CH2OH
2 -0.072 0.162 0.518 20.5 0.0 ?
3 0.072 0.838 0.482 20.5 0.0 ?
4 0.230 0.514 0.217 14.5 2.8 ?
5 0.270 0.014 0.283 14.5 2.9 ?
6 0.428 0.338 0.018 20.5 0.0 ?
7 0.500 0.500 0.500 112.6 23.9 CH3CH2OH
8 0.572 0.662 -0.018 20.5 0.0 ?
9 0.730 -0.014 0.717 14.5 3.4 ?
10 0.770 0.486 0.783 14.5 3.4 ?
